data_7002410
loop_
_publ_author_name
'Pramana, Stevin S.'
'White, T. J.'
'Schreyer, Martin K.'
'Ferraris, Cristiano'
'Slater, Peter R.'
'Orera, Alodia'
'Bastow, T. J.'
'Mangold, Stefan'
'Doyle, Stephen'
'Liu, Tao'
'Fajar, Andika'
'Srinivasan, Madhavi'
'Baikie, Tom'

_publ_section_title
;
 Pseudomorphic 2A\\rightarrow 2M\\rightarrow 2H phase transitions in
 lanthanum strontium germanate electrolyte apatites
;
_journal_issue 39
_journal_name_full 'Dalton Transactions'
_journal_page_first 8280
_journal_page_last 8291
_journal_paper_doi 10.1039/b907704a
_journal_year 2009
_chemical_formula_sum 'Ge6 La8.28 O26.14 Sr1.72'
_chemical_formula_weight 2152.898
_chemical_name_common 'Germanate electrolyte Apatite'
_space_group_IT_number 11
_symmetry_cell_setting monoclinic
_symmetry_Int_Tables_number 11
_symmetry_space_group_name_Hall '-P 2c'
_symmetry_space_group_name_H-M 'P 1 1 21/m'
_cell_angle_alpha 90
_cell_angle_beta 90
_cell_angle_gamma 120.00(1)
_cell_formula_units_Z 1
_cell_length_a 9.9039(1)
_cell_length_b 9.9159(2)
_cell_length_c 7.3155(1)
_cell_measurement_reflns_used 286
_cell_measurement_temperature 300
_cell_volume 622.18(6)
_computing_cell_refinement 'TOPAS (Bruker, 2005)'
_computing_data_collection local
_computing_data_reduction 'TOPAS (Bruker, 2005)'
_computing_molecular_graphics
;ATOMS (Dowty, 2002),
GFOURIER (Gonzales-Platas, J. & Rodriguez-Carvajal, J., 2006)
;
_computing_structure_refinement 'TOPAS (Bruker, 2005)'
_computing_structure_solution 'TOPAS (Bruker, 2005)'
_diffrn_ambient_temperature 300
_diffrn_detector 'INEL 90 degree linear PSD'
_diffrn_measurement_device_type local
_diffrn_radiation_monochromator 'Ge 111'
_diffrn_radiation_type 'synchrotron XRD'
_diffrn_radiation_wavelength 1.307
_diffrn_reflns_limit_h_max 12
_diffrn_reflns_limit_h_min 0
_diffrn_reflns_limit_k_max 10
_diffrn_reflns_limit_k_min -12
_diffrn_reflns_limit_l_max 9
_diffrn_reflns_limit_l_min -9
_diffrn_source_type 'ANKA beamline PDIFF'
_exptl_absorpt_coefficient_mu 820.25
_exptl_crystal_density_diffrn 5.746
_exptl_crystal_density_method 'not measured'
_exptl_crystal_F_000 937.7
_pd_meas_2theta_range_max 108.200
_pd_meas_2theta_range_min 8.000
_pd_meas_number_of_points 16701
_pd_meas_scan_method fixed
_pd_proc_2theta_range_max 108.2
_pd_proc_2theta_range_min 8
_pd_proc_info_excluded_regions
;25.73-25.88, 26.19-26.30, 43.25-43.38, 52.98-53.21, 53.94-54.19 degrees due
 to spike
;
_pd_proc_ls_prof_R_factor 0.0971
_pd_proc_ls_prof_wR_expected 0.0657
_pd_proc_ls_prof_wR_factor 0.1292
_pd_proc_wavelength 1.307
_pd_spec_mounting 'flat plate'
_pd_spec_mount_mode reflection
_pd_spec_shape 'flat sheet'
_refine_ls_goodness_of_fit_all 1.97
_refine_ls_matrix_type full
_refine_ls_number_constraints 20
_refine_ls_number_parameters 69
_refine_ls_number_restraints 0
_refine_ls_R_I_factor 0.0647
_refine_ls_weighting_scheme sigma
_cod_data_source_file b907704a.txt
_cod_data_source_block La8.28Sr1.72Ge6O26.14
_cod_original_cell_volume 622.19(2)
_cod_original_sg_symbol_Hall -P_2c
_cod_database_code 7002410

loop_
_symmetry_equiv_pos_site_id
_symmetry_equiv_pos_as_xyz
1 'x, y, z'
2 '-x, -y, 1/2+z'
3 '-x, -y, -z'
4 'x, y, 1/2-z'

loop_
_atom_site_label
_atom_site_type_symbol
_atom_site_symmetry_multiplicity
_atom_site_Wyckoff_symbol
_atom_site_fract_x
_atom_site_fract_y
_atom_site_fract_z
_atom_site_occupancy
_atom_site_B_iso_or_equiv
La1 La3+ 4 f 0.3330(3) 0.6674(3) 0.0004(2) 0.57(1) 0.44(1)
Sr1 Sr2+ 4 f 0.3330(3) 0.6674(3) 0.0004(2) 0.43(1) 0.44(1)
La2 La3+ 2 e 0.2290(3) 0.9883(3) 0.25 1.00 0.51(1)
La3 La3+ 2 e 0.7592(4) 0.7676(4) 0.25 1.00 0.51(1)
La4 La3+ 2 e 0.0117(3) 0.2436(3) 0.25 1.00 0.51(1)
Ge1 Ge4+ 2 e 0.3994(4) 0.3722(4) 0.25 1.00 0.20(2)
Ge2 Ge4+ 2 e 0.9733(4) 0.5999(4) 0.25 1.00 0.20(2)
Ge3 Ge4+ 2 e 0.6284(4) 0.0273(4) 0.25 1.00 0.20(2)
O1 O2- 2 e 0.304(1) 0.477(1) 0.25 1.00 0.10(6)
O2 O2- 2 e 0.173(1) 0.683(2) 0.25 1.00 0.10(6)
O3 O2- 2 e 0.504(2) 0.829(1) 0.25 1.00 0.10(6)
O4 O2- 2 e 0.603(1) 0.474(2) 0.25 1.00 0.10(6)
O5 O2- 2 e 0.877(2) 0.397(1) 0.25 1.00 0.10(6)
O6 O2- 2 e 0.518(1) 0.120(1) 0.25 1.00 0.10(6)
O7 O2- 4 f 0.3470(15) 0.2507(9) 0.0600(9) 1.00 0.10(6)
O8 O2- 4 f 0.0934(7) 0.3474(8) 0.5585(9) 1.00 0.10(6)
O9 O2- 4 f 0.7569(9) 0.0757(15) 0.0677(9) 1.00 0.10(6)
O10 O2- 2 e 0.998(6) 0.994(6) 0.25 1.00 0.10(6)

loop_
_atom_type_symbol
_atom_type_oxidation_number
La3+ 3
Sr2+ 2
Ge4+ 4
O2- -2
